data_7207926
loop_
_publ_author_name
'Cappelli, Andrea'
'Paolino, Marco'
'Grisci, Giorgio'
'Giuliani, Germano'
'Donati, Alessandro'
'Mendichi, Raniero'
'Boccia, Antonella Caterina'
'Botta, Chiara'
'Mr\'oz, Wojciech'
'Samperi, Filippo'
'Scamporrino, Andrea'
'Giorgi, Gianluca'
'Vomero, Salvatore'

_publ_section_title
;
 Synthesis and characterization of charge-transporting \p-stacked
 polybenzofulvene derivatives
;
_journal_issue 19
_journal_name_full 'Journal of Materials Chemistry'
_journal_page_first 9611
_journal_paper_doi 10.1039/c2jm16790e
_journal_volume 22
_journal_year 2012
_chemical_formula_moiety 'C20 H20 O4'
_chemical_formula_sum 'C20 H20 O4'
_chemical_formula_weight 324.36
_chemical_name_systematic
;
Ethyl 4,6-Dimethoxy-3-phenyl-1H-indene-2-carboxylate
;
_space_group_IT_number 14
_symmetry_cell_setting monoclinic
_symmetry_space_group_name_Hall '-P 2ybc'
_symmetry_space_group_name_H-M 'P 1 21/c 1'
_atom_sites_solution_hydrogens geom
_atom_sites_solution_primary direct
_atom_sites_solution_secondary difmap
_audit_creation_method SHELXL-97
_cell_angle_alpha 90.00
_cell_angle_beta 101.380(4)
_cell_angle_gamma 90.00
_cell_formula_units_Z 4
_cell_length_a 12.4451(4)
_cell_length_b 20.3610(6)
_cell_length_c 7.0378(3)
_cell_measurement_reflns_used 3185
_cell_measurement_temperature 293(2)
_cell_measurement_theta_max 29.0725
_cell_measurement_theta_min 2.6005
_cell_volume 1748.28(11)
_computing_cell_refinement
;
CrysAlisPro, Oxford Diffraction Ltd.,
Version 1.171.33.66 (release 28-04-2010 CrysAlis171 .NET)
(compiled Apr 28 2010,14:27:37)
;
_computing_data_collection
;
CrysAlisPro, Oxford Diffraction Ltd.,
Version 1.171.33.66 (release 28-04-2010 CrysAlis171 .NET)
(compiled Apr 28 2010,14:27:37)
;
_computing_data_reduction
;
CrysAlisPro, Oxford Diffraction Ltd.,
Version 1.171.33.66 (release 28-04-2010 CrysAlis171 .NET)
(compiled Apr 28 2010,14:27:37)
;
_computing_molecular_graphics 'Ortep-3 for Windows (Farrugia, 1997)'
_computing_publication_material 'WinGX publication routines (Farrugia, 1999)'
_computing_structure_refinement 'SHELXL-97 (Sheldrick, 1997)'
_computing_structure_solution 'SHELXS-97 (Sheldrick, 1997)'
_diffrn_ambient_temperature 293(2)
_diffrn_detector_area_resol_mean 16.0827
_diffrn_measured_fraction_theta_full 0.889
_diffrn_measured_fraction_theta_max 0.889
_diffrn_measurement_device_type 'Xcalibur, Sapphire3'
_diffrn_radiation_monochromator graphite
_diffrn_radiation_source 'Enhance (Mo) X-ray Source'
_diffrn_radiation_type MoK\a
_diffrn_radiation_wavelength 0.71073
_diffrn_reflns_av_R_equivalents 0.0437
_diffrn_reflns_av_sigmaI/netI 0.1083
_diffrn_reflns_limit_h_max 16
_diffrn_reflns_limit_h_min -16
_diffrn_reflns_limit_k_max 27
_diffrn_reflns_limit_k_min -27
_diffrn_reflns_limit_l_max 9
_diffrn_reflns_limit_l_min -9
_diffrn_reflns_number 16411
_diffrn_reflns_theta_full 29.14
_diffrn_reflns_theta_max 29.14
_diffrn_reflns_theta_min 2.61
_exptl_absorpt_coefficient_mu 0.085
_exptl_absorpt_correction_T_max 1.00000
_exptl_absorpt_correction_T_min 0.99731
_exptl_absorpt_correction_type multi-scan
_exptl_absorpt_process_details
;
CrysAlisPro, Oxford Diffraction Ltd.,
Version 1.171.33.55 (release 05-01-2010 CrysAlis171 .NET)
(compiled Jan 5 2010,16:28:46)
Empirical absorption correction using spherical harmonics,
implemented in SCALE3 ABSPACK scaling algorithm.
;
_exptl_crystal_colour 'pale yellow'
_exptl_crystal_density_diffrn 1.232
_exptl_crystal_density_method 'not measured'
_exptl_crystal_description prism
_exptl_crystal_F_000 688
_exptl_crystal_size_max 0.5
_exptl_crystal_size_mid 0.3
_exptl_crystal_size_min 0.2
_refine_diff_density_max 0.140
_refine_diff_density_min -0.152
_refine_diff_density_rms 0.031
_refine_ls_extinction_method none
_refine_ls_goodness_of_fit_ref 0.744
_refine_ls_hydrogen_treatment constr
_refine_ls_matrix_type full
_refine_ls_number_parameters 297
_refine_ls_number_reflns 4187
_refine_ls_number_restraints 0
_refine_ls_restrained_S_all 0.744
_refine_ls_R_factor_all 0.1526
_refine_ls_R_factor_gt 0.0421
_refine_ls_shift/su_max 0.001
_refine_ls_shift/su_mean 0.000
_refine_ls_structure_factor_coef Fsqd
_refine_ls_weighting_details 'calc w=1/[\s^2^(Fo^2^)+(0.0406P)^2^+0.0000P] where P=(Fo^2^+2Fc^2^)/3'
_refine_ls_weighting_scheme calc
_refine_ls_wR_factor_gt 0.0776
_refine_ls_wR_factor_ref 0.0919
_reflns_number_gt 1543
_reflns_number_total 4187
_reflns_threshold_expression >2\s(I)
_cod_data_source_file c2jm16790e.txt
_cod_data_source_block vc1381
_cod_depositor_comments
;
The following automatic conversions were performed:

'_symmetry_cell_setting' value 'Monoclinic' changed to 'monoclinic'
according to /home/saulius/struct/CIF-dictionaries/cif_core.dic
dictionary named 'cif_core.dic' version 2.4.1 from 2010-06-29.

Automatic conversion script
Id: cif_fix_values 1715 2011-07-08 13:25:40Z adriana 
;
_cod_original_sg_symbol_H-M 'P 21/c'
_cod_database_code 7207926

loop_
_symmetry_equiv_pos_as_xyz
'x, y, z'
'-x, y+1/2, -z+1/2'
'-x, -y, -z'
'x, -y-1/2, z-1/2'

loop_
_atom_site_label
_atom_site_type_symbol
_atom_site_fract_x
_atom_site_fract_y
_atom_site_fract_z
_atom_site_U_iso_or_equiv
_atom_site_adp_type
_atom_site_occupancy
_atom_site_symmetry_multiplicity
_atom_site_calc_flag
C1 C 0.17418(14) 0.27016(9) 0.8628(3) 0.0423(5) Uani 1 1 d
H1A H 0.1861(12) 0.2985(7) 0.756(2) 0.052(5) Uiso 1 1 d
H1B H 0.1815(13) 0.2987(7) 0.976(2) 0.058(5) Uiso 1 1 d
C2 C 0.25564(13) 0.21533(8) 0.9009(2) 0.0421(4) Uani 1 1 d
C3 C 0.20466(13) 0.15653(8) 0.8740(2) 0.0401(4) Uani 1 1 d
C4 C 0.08654(13) 0.16801(8) 0.8158(2) 0.0401(4) Uani 1 1 d
C5 C -0.00322(15) 0.12503(8) 0.7735(3) 0.0493(5) Uani 1 1 d
C6 C -0.10752(16) 0.15088(10) 0.7237(3) 0.0571(5) Uani 1 1 d
H6 H -0.1688(15) 0.1233(8) 0.698(2) 0.073(6) Uiso 1 1 d
C7 C -0.12396(15) 0.21882(10) 0.7155(3) 0.0518(5) Uani 1 1 d
C8 C -0.03703(15) 0.26146(10) 0.7588(2) 0.0467(5) Uani 1 1 d
H8 H -0.0464(12) 0.3065(7) 0.752(2) 0.041(5) Uiso 1 1 d
C9 C 0.06682(15) 0.23524(8) 0.8085(2) 0.0406(4) Uani 1 1 d
C10 C 0.37452(16) 0.22608(9) 0.9556(2) 0.0470(5) Uani 1 1 d
C11 C 0.51190(18) 0.30801(12) 1.0224(5) 0.0747(7) Uani 1 1 d
H11A H 0.551(2) 0.2892(11) 0.925(4) 0.119(10) Uiso 1 1 d
H11B H 0.546(2) 0.2878(13) 1.153(4) 0.160(13) Uiso 1 1 d
C12 C 0.5203(3) 0.37872(17) 1.0327(10) 0.1230(14) Uani 1 1 d
H12A H 0.593(2) 0.3891(10) 1.078(3) 0.098(7) Uiso 1 1 d
H12B H 0.497(3) 0.3943(18) 0.902(6) 0.23(2) Uiso 1 1 d
H12C H 0.479(3) 0.3980(17) 1.095(6) 0.20(2) Uiso 1 1 d
C13 C -0.0699(3) 0.01436(14) 0.7443(7) 0.1087(12) Uani 1 1 d
H13A H -0.105(2) 0.0192(11) 0.601(4) 0.114(11) Uiso 1 1 d
H13B H -0.125(2) 0.0220(11) 0.829(4) 0.129(12) Uiso 1 1 d
H13C H -0.0367(19) -0.0296(12) 0.768(3) 0.120(9) Uiso 1 1 d
C14 C -0.2560(2) 0.30557(12) 0.6558(5) 0.0733(7) Uani 1 1 d
H14A H -0.2187(16) 0.3266(9) 0.565(3) 0.078(7) Uiso 1 1 d
H14B H -0.2307(18) 0.3278(11) 0.787(3) 0.112(9) Uiso 1 1 d
H14C H -0.339(2) 0.3078(9) 0.612(3) 0.099(7) Uiso 1 1 d
O1 O 0.44569(11) 0.18516(6) 0.9880(2) 0.0733(4) Uani 1 1 d
O2 O 0.39625(10) 0.29082(6) 0.96640(19) 0.0622(4) Uani 1 1 d
O3 O 0.01959(10) 0.05939(6) 0.7857(2) 0.0722(4) Uani 1 1 d
O4 O -0.23154(10) 0.23689(6) 0.6627(2) 0.0727(4) Uani 1 1 d
C1' C 0.25757(14) 0.09078(8) 0.8998(3) 0.0507(5) Uani 1 1 d
C2' C 0.30290(18) 0.06840(11) 1.0817(4) 0.0708(6) Uani 1 1 d
H2' H 0.2996(18) 0.0969(11) 1.197(3) 0.115(9) Uiso 1 1 d
C3' C 0.3544(2) 0.00828(13) 1.1084(6) 0.0979(9) Uani 1 1 d
H3' H 0.385(2) -0.0072(11) 1.249(4) 0.129(10) Uiso 1 1 d
C4' C 0.3595(2) -0.03005(14) 0.9497(7) 0.1074(12) Uani 1 1 d
H4' H 0.395(2) -0.0696(12) 0.974(3) 0.113(9) Uiso 1 1 d
C5' C 0.3151(3) -0.00869(15) 0.7710(7) 0.1153(11) Uani 1 1 d
H5' H 0.316(2) -0.0312(12) 0.652(3) 0.128(10) Uiso 1 1 d
C6' C 0.2628(2) 0.05231(12) 0.7433(4) 0.0856(8) Uani 1 1 d
H6' H 0.2308(18) 0.0655(10) 0.612(3) 0.096(9) Uiso 1 1 d

loop_
_atom_site_aniso_label
_atom_site_aniso_U_11
_atom_site_aniso_U_22
_atom_site_aniso_U_33
_atom_site_aniso_U_23
_atom_site_aniso_U_13
_atom_site_aniso_U_12
C1 0.0393(12) 0.0477(11) 0.0396(13) -0.0021(10) 0.0068(9) -0.0086(10)
C2 0.0343(11) 0.0514(11) 0.0402(11) -0.0030(9) 0.0066(8) -0.0037(10)
C3 0.0363(10) 0.0470(10) 0.0368(11) -0.0020(8) 0.0065(8) -0.0044(10)
C4 0.0331(11) 0.0451(10) 0.0414(11) -0.0007(8) 0.0055(8) -0.0038(9)
C5 0.0426(13) 0.0445(12) 0.0594(13) -0.0002(9) 0.0064(10) -0.0064(10)
C6 0.0337(12) 0.0639(15) 0.0706(14) -0.0019(11) 0.0030(10) -0.0116(12)
C7 0.0358(12) 0.0597(13) 0.0576(13) -0.0003(10) 0.0038(9) 0.0010(11)
C8 0.0420(13) 0.0479(12) 0.0493(13) 0.0006(10) 0.0073(9) 0.0013(11)
C9 0.0379(11) 0.0496(11) 0.0345(10) -0.0010(9) 0.0078(8) -0.0040(10)
C10 0.0427(13) 0.0520(12) 0.0463(13) -0.0020(10) 0.0093(10) -0.0093(11)
C11 0.0388(14) 0.0768(17) 0.104(2) -0.0146(17) 0.0043(15) -0.0230(12)
C12 0.061(2) 0.083(2) 0.209(5) -0.007(3) -0.011(3) -0.0356(18)
C13 0.072(2) 0.0566(17) 0.183(4) 0.002(2) -0.010(3) -0.0218(16)
C14 0.0452(16) 0.0735(17) 0.100(2) 0.0065(16) 0.0104(16) 0.0118(13)
O1 0.0378(9) 0.0647(9) 0.1133(12) -0.0007(8) 0.0045(8) 0.0001(8)
O2 0.0371(9) 0.0564(9) 0.0891(11) -0.0044(7) 0.0029(7) -0.0131(7)
O3 0.0457(9) 0.0480(8) 0.1165(12) 0.0010(7) 0.0004(8) -0.0125(7)
O4 0.0324(9) 0.0724(10) 0.1079(11) 0.0028(8) 0.0002(7) 0.0039(7)
C1' 0.0313(11) 0.0467(11) 0.0709(15) -0.0014(11) 0.0023(10) -0.0022(9)
C2' 0.0602(15) 0.0578(14) 0.0903(19) 0.0136(14) 0.0047(13) 0.0115(12)
C3' 0.081(2) 0.0675(18) 0.136(3) 0.019(2) 0.000(2) 0.0092(15)
C4' 0.0599(19) 0.0481(18) 0.203(4) 0.000(2) -0.002(2) 0.0022(15)
C5' 0.100(2) 0.083(2) 0.155(3) -0.047(2) 0.008(2) 0.0199(18)
C6' 0.089(2) 0.0736(17) 0.088(2) -0.0275(16) 0.0025(16) 0.0208(14)

loop_
_atom_type_symbol
_atom_type_description
_atom_type_scat_dispersion_real
_atom_type_scat_dispersion_imag
_atom_type_scat_source
C C 0.0033 0.0016 'International Tables Vol C Tables 4.2.6.8 and 6.1.1.4'
H H 0.0000 0.0000 'International Tables Vol C Tables 4.2.6.8 and 6.1.1.4'
O O 0.0106 0.0060 'International Tables Vol C Tables 4.2.6.8 and 6.1.1.4'

loop_
_geom_angle_atom_site_label_1
_geom_angle_atom_site_label_2
_geom_angle_atom_site_label_3
_geom_angle
C9 C1 C2 103.33(14)
C9 C1 H1A 110.2(9)
C2 C1 H1A 112.1(8)
C9 C1 H1B 115.2(9)
C2 C1 H1B 110.3(9)
H1A C1 H1B 105.8(13)
C3 C2 C10 126.12(16)
C3 C2 C1 110.69(15)
C10 C2 C1 123.18(15)
C2 C3 C4 108.39(14)
C2 C3 C1' 126.61(15)
C4 C3 C1' 125.00(14)
C9 C4 C5 118.60(16)
C9 C4 C3 109.12(14)
C5 C4 C3 132.26(15)
O3 C5 C6 124.24(17)
O3 C5 C4 116.73(16)
C6 C5 C4 119.03(17)
C5 C6 C7 120.70(18)
C5 C6 H6 120.6(11)
C7 C6 H6 118.7(11)
O4 C7 C8 125.18(17)
O4 C7 C6 113.90(17)
C8 C7 C6 120.92(18)
C7 C8 C9 118.01(18)
C7 C8 H8 122.0(10)
C9 C8 H8 120.0(10)
C8 C9 C4 122.74(16)
C8 C9 C1 128.80(15)
C4 C9 C1 108.46(16)
O1 C10 O2 122.35(16)
O1 C10 C2 127.67(17)
O2 C10 C2 109.98(16)
C12 C11 O2 108.1(2)
C12 C11 H11A 112.3(13)
O2 C11 H11A 108.3(14)
C12 C11 H11B 110.0(16)
O2 C11 H11B 111.1(16)
H11A C11 H11B 107(2)
C11 C12 H12A 107.6(14)
C11 C12 H12B 106(2)
H12A C12 H12B 110(3)
C11 C12 H12C 117(3)
H12A C12 H12C 112(3)
H12B C12 H12C 105(4)
O3 C13 H13A 107.6(14)
O3 C13 H13B 112.1(15)
H13A C13 H13B 111(2)
O3 C13 H13C 105.3(14)
H13A C13 H13C 109.9(19)
H13B C13 H13C 111(2)
O4 C14 H14A 109.3(11)
O4 C14 H14B 112.0(13)
H14A C14 H14B 107.5(18)
O4 C14 H14C 104.6(11)
H14A C14 H14C 111.8(17)
H14B C14 H14C 111.6(17)
C10 O2 C11 115.30(15)
C5 O3 C13 118.15(18)
C7 O4 C14 117.60(17)
C6' C1' C2' 119.1(2)
C6' C1' C3 120.60(19)
C2' C1' C3 120.25(17)
C1' C2' C3' 121.1(3)
C1' C2' H2' 119.2(13)
C3' C2' H2' 119.7(13)
C4' C3' C2' 119.3(3)
C4' C3' H3' 122.4(14)
C2' C3' H3' 118.2(14)
C5' C4' C3' 120.1(3)
C5' C4' H4' 123.6(15)
C3' C4' H4' 116.4(15)
C4' C5' C6' 120.8(3)
C4' C5' H5' 126.4(16)
C6' C5' H5' 112.8(16)
C1' C6' C5' 119.5(3)
C1' C6' H6' 122.3(12)
C5' C6' H6' 118.2(13)

loop_
_geom_bond_atom_site_label_1
_geom_bond_atom_site_label_2
_geom_bond_distance
C1 C9 1.495(2)
C1 C2 1.496(2)
C1 H1A 0.983(15)
C1 H1B 0.977(16)
C2 C3 1.351(2)
C2 C10 1.470(2)
C3 C4 1.465(2)
C3 C1' 1.487(2)
C4 C9 1.390(2)
C4 C5 1.404(2)
C5 O3 1.3655(19)
C5 C6 1.380(2)
C6 C7 1.398(2)
C6 H6 0.936(18)
C7 O4 1.367(2)
C7 C8 1.374(2)
C8 C9 1.378(2)
C8 H8 0.925(14)
C10 O1 1.2046(19)
C10 O2 1.3448(19)
C11 C12 1.444(4)
C11 O2 1.458(2)
C11 H11A 0.99(2)
C11 H11B 1.02(3)
C12 H12A 0.93(2)
C12 H12B 0.96(4)
C12 H12C 0.84(3)
C13 O3 1.427(3)
C13 H13A 1.02(2)
C13 H13B 1.01(2)
C13 H13C 0.99(2)
C14 O4 1.430(2)
C14 H14A 0.959(19)
C14 H14B 1.02(2)
C14 H14C 1.02(2)
C1' C6' 1.364(3)
C1' C2' 1.371(3)
C2' C3' 1.377(3)
C2' H2' 1.01(2)
C3' C4' 1.374(4)
C3' H3' 1.04(3)
C4' C5' 1.343(4)
C4' H4' 0.92(2)
C5' C6' 1.398(4)
C5' H5' 0.96(2)
C6' H6' 0.97(2)

loop_
_geom_torsion_atom_site_label_1
_geom_torsion_atom_site_label_2
_geom_torsion_atom_site_label_3
_geom_torsion_atom_site_label_4
_geom_torsion
C9 C1 C2 C3 -0.12(19)
C9 C1 C2 C10 178.57(14)
C10 C2 C3 C4 -178.46(15)
C1 C2 C3 C4 0.18(19)
C10 C2 C3 C1' 2.0(3)
C1 C2 C3 C1' -179.32(16)
C2 C3 C4 C9 -0.18(18)
C1' C3 C4 C9 179.33(15)
C2 C3 C4 C5 -178.69(17)
C1' C3 C4 C5 0.8(3)
C9 C4 C5 O3 -178.84(14)
C3 C4 C5 O3 -0.4(3)
C9 C4 C5 C6 0.9(2)
C3 C4 C5 C6 179.29(17)
O3 C5 C6 C7 179.64(17)
C4 C5 C6 C7 -0.1(3)
C5 C6 C7 O4 179.54(16)
C5 C6 C7 C8 -0.7(3)
O4 C7 C8 C9 -179.65(16)
C6 C7 C8 C9 0.7(3)
C7 C8 C9 C4 0.2(3)
C7 C8 C9 C1 -179.59(17)
C5 C4 C9 C8 -1.0(2)
C3 C4 C9 C8 -179.72(15)
C5 C4 C9 C1 178.85(15)
C3 C4 C9 C1 0.10(19)
C2 C1 C9 C8 179.81(16)
C2 C1 C9 C4 0.00(19)
C3 C2 C10 O1 -1.2(3)
C1 C2 C10 O1 -179.66(17)
C3 C2 C10 O2 178.98(15)
C1 C2 C10 O2 0.5(2)
O1 C10 O2 C11 -0.7(3)
C2 C10 O2 C11 179.17(19)
C12 C11 O2 C10 -178.3(3)
C6 C5 O3 C13 0.0(3)
C4 C5 O3 C13 179.8(3)
C8 C7 O4 C14 -1.4(3)
C6 C7 O4 C14 178.35(19)
C2 C3 C1' C6' -108.8(2)
C4 C3 C1' C6' 71.7(2)
C2 C3 C1' C2' 70.4(2)
C4 C3 C1' C2' -109.0(2)
C6' C1' C2' C3' 0.7(3)
C3 C1' C2' C3' -178.56(19)
C1' C2' C3' C4' -0.5(4)
C2' C3' C4' C5' 0.3(4)
C3' C4' C5' C6' -0.3(5)
C2' C1' C6' C5' -0.7(3)
C3 C1' C6' C5' 178.6(2)
C4' C5' C6' C1' 0.5(4)
